data_2212587
loop_
_publ_author_name
'Zhao-Xun Lian'
'Hao-Hong Li'

_publ_section_title
;
 <i>trans</i>-Diaquabis(<i>N</i>,<i>N</i>'-dimethylethylenediamine)nickel(II)
 naphthalene-2,6-disulfonate
;
_journal_coeditor_code HG2175
_journal_issue 3
_journal_name_full 'Acta Crystallographica Section E'
_journal_page_first m734
_journal_page_last m736
_journal_paper_doi 10.1107/S1600536807005843
_journal_volume 63
_journal_year 2007
_chemical_formula_iupac '[Ni (C8 H12 N2)2 (H2 O)2] (C10 H6 O6 S2)'
_chemical_formula_moiety 'C8 H28 N4 Ni O2 2+, C10 H6 O6 S2 2-'
_chemical_formula_sum 'C18 H34 N4 Ni O8 S2'
_chemical_formula_weight 557.32
_chemical_name_systematic
;
Trans-Diaqua-Bis(N,N'-dimethylethylenediamine)
nickel(II)naphthalene-2,6-disulfonate
;
_space_group_IT_number 14
_symmetry_cell_setting monoclinic
_symmetry_space_group_name_Hall '-P 2ybc'
_symmetry_space_group_name_H-M 'P 1 21/c 1'
_atom_sites_solution_hydrogens geom
_atom_sites_solution_primary direct
_atom_sites_solution_secondary difmap
_cell_angle_alpha 90.00
_cell_angle_beta 108.2460(10)
_cell_angle_gamma 90.00
_cell_formula_units_Z 2
_cell_length_a 8.3975(5)
_cell_length_b 13.4757(8)
_cell_length_c 11.4180(7)
_cell_measurement_reflns_used 8385
_cell_measurement_temperature 273(2)
_cell_measurement_theta_max 18
_cell_measurement_theta_min 12
_cell_volume 1227.12(13)
_computing_cell_refinement SMART
_computing_data_collection 'SMART (Bruker, 1997)'
_computing_data_reduction 'SAINT (Bruker, 1997)'
_computing_molecular_graphics 'SHELXTL (Bruker, 1997)'
_computing_publication_material SHELXTL
_computing_structure_refinement 'SHELXL97 (Sheldrick, 1997)'
_computing_structure_solution 'SHELXS97 (Sheldrick, 1997)'
_diffrn_ambient_temperature 273(2)
_diffrn_measured_fraction_theta_full 0.982
_diffrn_measured_fraction_theta_max 0.982
_diffrn_measurement_device_type 'Bruker SMART CCD area-detector'
_diffrn_measurement_method '\f and \w'
_diffrn_radiation_monochromator graphite
_diffrn_radiation_source 'fine-focus sealed tube'
_diffrn_radiation_type MoK\a
_diffrn_radiation_wavelength 0.71073
_diffrn_reflns_av_R_equivalents 0.0191
_diffrn_reflns_av_sigmaI/netI 0.0186
_diffrn_reflns_limit_h_max 8
_diffrn_reflns_limit_h_min -11
_diffrn_reflns_limit_k_max 18
_diffrn_reflns_limit_k_min -15
_diffrn_reflns_limit_l_max 14
_diffrn_reflns_limit_l_min -15
_diffrn_reflns_number 8385
_diffrn_reflns_theta_full 30.02
_diffrn_reflns_theta_max 30.02
_diffrn_reflns_theta_min 4.71
_diffrn_standards_decay_% 0
_diffrn_standards_number 0
_exptl_absorpt_coefficient_mu 1.011
_exptl_absorpt_correction_T_max 0.82
_exptl_absorpt_correction_T_min 0.62
_exptl_absorpt_correction_type multi-scan
_exptl_absorpt_process_details '(SADABS; Sheldrick, 1996)'
_exptl_crystal_colour purple
_exptl_crystal_density_diffrn 1.508
_exptl_crystal_density_method 'not measured'
_exptl_crystal_description plate
_exptl_crystal_F_000 588
_exptl_crystal_size_max 0.50
_exptl_crystal_size_mid 0.40
_exptl_crystal_size_min 0.20
_refine_diff_density_max 0.424
_refine_diff_density_min -0.253
_refine_ls_extinction_method none
_refine_ls_goodness_of_fit_ref 1.072
_refine_ls_hydrogen_treatment mixed
_refine_ls_matrix_type full
_refine_ls_number_parameters 161
_refine_ls_number_reflns 3518
_refine_ls_number_restraints 0
_refine_ls_restrained_S_all 1.072
_refine_ls_R_factor_all 0.0309
_refine_ls_R_factor_gt 0.0267
_refine_ls_shift/su_max 0.001
_refine_ls_shift/su_mean 0.000
_refine_ls_structure_factor_coef Fsqd
_refine_ls_weighting_details 'calc w=1/[\s^2^(Fo^2^)+(0.0491P)^2^+0.0822P] where P=(Fo^2^+2Fc^2^)/3'
_refine_ls_weighting_scheme calc
_refine_ls_wR_factor_gt 0.0774
_refine_ls_wR_factor_ref 0.0800
_reflns_number_gt 3091
_reflns_number_total 3518
_reflns_threshold_expression I>2\s(I)
_cod_data_source_file hg2175.cif
_cod_data_source_block I
_cod_depositor_comments
;
The following automatic conversions were performed:
'_symmetry_cell_setting' value 'Monoclinic' changed to 'monoclinic'
according to '/home/saulius/struct/CIF-dictionaries/cif_core.dic'
dictionary named 'cif_core.dic' version 2.4.1 from 2010-06-29.

Automatic conversion script
Id: cif_fix_enum 1527 2010-12-29 10:47:43Z saulius 

The following automatic conversions were performed:

'_symmetry_cell_setting' value 'Monoclinic' changed to 'monoclinic'
according to /home/saulius/struct/CIF-dictionaries/cif_core.dic
dictionary named 'cif_core.dic' version 2.4.1 from 2010-06-29.

Automatic conversion script
Id: cif_fix_values 1715 2011-07-08 13:25:40Z adriana 
;
_cod_original_sg_symbol_H-M 'P 21/c'
_cod_database_code 2212587
_cod_database_fobs_code 2212587

loop_
_symmetry_equiv_pos_as_xyz
'x, y, z'
'-x, y+1/2, -z+1/2'
'-x, -y, -z'
'x, -y-1/2, z-1/2'

loop_
_atom_site_type_symbol
_atom_site_label
_atom_site_fract_x
_atom_site_fract_y
_atom_site_fract_z
_atom_site_U_iso_or_equiv
_atom_site_adp_type
_atom_site_calc_flag
_atom_site_refinement_flags
_atom_site_occupancy
Ni Ni1 0.0000 0.5000 0.5000 0.02566(8) Uani d S 1
S S1 0.45780(4) 0.69384(2) 0.40222(3) 0.02952(9) Uani d . 1
O OW1 0.25737(12) 0.52477(7) 0.58491(10) 0.0368(2) Uani d . 1
H H1E 0.3186 0.5634 0.5606 0.044 Uiso d R 1
H H1F 0.3184 0.4733 0.6069 0.044 Uiso d R 1
O O1 0.46853(14) 0.65073(7) 0.52171(10) 0.0440(2) Uani d . 1
O O2 0.29558(13) 0.68056(8) 0.31026(11) 0.0454(3) Uani d . 1
O O3 0.59567(12) 0.66123(7) 0.35850(10) 0.0403(2) Uani d . 1
N N1 -0.05205(16) 0.64956(8) 0.53497(12) 0.0373(3) Uani d . 1
H H1D -0.154(3) 0.6537(15) 0.4901(18) 0.057(5) Uiso d . 1
N N2 -0.03569(16) 0.47377(10) 0.67376(11) 0.0372(2) Uani d . 1
H H2C -0.109(2) 0.4267(15) 0.6672(16) 0.048(5) Uiso d . 1
C C1 0.0442(3) 0.73108(12) 0.50528(19) 0.0573(4) Uani d . 1
H H1A -0.0054 0.7933 0.5157 0.086 Uiso calc R 1
H H1B 0.0434 0.7248 0.4214 0.086 Uiso calc R 1
H H1C 0.1577 0.7286 0.5593 0.086 Uiso calc R 1
C C2 -0.0448(2) 0.65498(12) 0.66502(16) 0.0529(4) Uani d . 1
H H2A -0.1046 0.7133 0.6783 0.064 Uiso calc R 1
H H2B 0.0710 0.6603 0.7170 0.064 Uiso calc R 1
C C3 -0.1227(2) 0.56333(13) 0.69842(17) 0.0511(4) Uani d . 1
H H3A -0.1145 0.5655 0.7850 0.061 Uiso calc R 1
H H3B -0.2405 0.5605 0.6504 0.061 Uiso calc R 1
C C4 0.1121(2) 0.44941(17) 0.77761(16) 0.0579(4) Uani d . 1
H H4A 0.1892 0.5041 0.7937 0.087 Uiso calc R 1
H H4B 0.1654 0.3915 0.7580 0.087 Uiso calc R 1
H H4C 0.0789 0.4366 0.8494 0.087 Uiso calc R 1
C C5 0.48768(15) 0.82347(8) 0.42724(11) 0.0272(2) Uani d . 1
C C6 0.45121(15) 0.86776(8) 0.52381(11) 0.0287(2) Uani d . 1
H H6 0.4140 0.8296 0.5779 0.034 Uiso calc R 1
C C7 0.47010(15) 0.97150(8) 0.54128(11) 0.0260(2) Uani d . 1
C C8 0.54593(17) 0.87959(9) 0.34407(12) 0.0326(3) Uani d . 1
H H8 0.5692 0.8486 0.2785 0.039 Uiso calc R 1
C C9 0.56775(18) 0.97954(9) 0.36083(12) 0.0326(3) Uani d . 1
H H9 0.6081 1.0161 0.3071 0.039 Uiso calc R 1

loop_
_atom_site_aniso_label
_atom_site_aniso_U_11
_atom_site_aniso_U_22
_atom_site_aniso_U_33
_atom_site_aniso_U_12
_atom_site_aniso_U_13
_atom_site_aniso_U_23
Ni1 0.02361(12) 0.02214(12) 0.03165(13) -0.00172(7) 0.00922(9) -0.00051(7)
S1 0.02859(15) 0.01969(14) 0.04060(18) -0.00136(10) 0.01130(12) -0.00028(10)
OW1 0.0266(4) 0.0319(4) 0.0502(6) -0.0025(4) 0.0096(4) 0.0060(4)
O1 0.0560(6) 0.0282(5) 0.0513(6) -0.0054(4) 0.0217(5) 0.0078(4)
O2 0.0326(5) 0.0364(5) 0.0600(7) -0.0065(4) 0.0041(5) -0.0072(4)
O3 0.0387(5) 0.0287(5) 0.0581(6) 0.0054(4) 0.0215(5) -0.0008(4)
N1 0.0351(6) 0.0273(5) 0.0486(7) -0.0010(4) 0.0119(5) -0.0036(5)
N2 0.0359(6) 0.0379(6) 0.0394(6) -0.0070(5) 0.0140(5) 0.0002(5)
C1 0.0702(11) 0.0320(8) 0.0773(12) -0.0074(7) 0.0340(10) -0.0029(7)
C2 0.0701(11) 0.0393(8) 0.0555(9) -0.0024(7) 0.0286(8) -0.0144(7)
C3 0.0540(9) 0.0549(9) 0.0539(9) -0.0015(7) 0.0305(8) -0.0091(7)
C4 0.0506(9) 0.0754(12) 0.0447(9) -0.0059(9) 0.0106(7) 0.0131(8)
C5 0.0271(5) 0.0204(5) 0.0338(6) -0.0013(4) 0.0091(5) 0.0009(4)
C6 0.0321(6) 0.0225(5) 0.0340(6) -0.0025(4) 0.0139(5) 0.0035(4)
C7 0.0283(5) 0.0220(5) 0.0285(5) -0.0016(4) 0.0102(4) 0.0018(4)
C8 0.0414(7) 0.0261(6) 0.0345(6) -0.0002(5) 0.0177(5) -0.0002(4)
C9 0.0431(7) 0.0261(5) 0.0343(6) -0.0017(5) 0.0205(6) 0.0035(5)

loop_
_atom_type_symbol
_atom_type_description
_atom_type_scat_dispersion_real
_atom_type_scat_dispersion_imag
_atom_type_scat_source
C C 0.0033 0.0016 'International Tables Vol C Tables 4.2.6.8 and 6.1.1.4'
H H 0.0000 0.0000 'International Tables Vol C Tables 4.2.6.8 and 6.1.1.4'
N N 0.0061 0.0033 'International Tables Vol C Tables 4.2.6.8 and 6.1.1.4'
O O 0.0106 0.0060 'International Tables Vol C Tables 4.2.6.8 and 6.1.1.4'
S S 0.1246 0.1234 'International Tables Vol C Tables 4.2.6.8 and 6.1.1.4'
Ni Ni 0.3393 1.1124 'International Tables Vol C Tables 4.2.6.8 and 6.1.1.4'

loop_
_geom_angle_atom_site_label_1
_geom_angle_atom_site_label_2
_geom_angle_atom_site_label_3
_geom_angle_site_symmetry_1
_geom_angle_site_symmetry_3
_geom_angle
_geom_angle_publ_flag
OW1 Ni1 OW1 3_566 . 180.0 ?
OW1 Ni1 N1 3_566 3_566 90.29(4) ?
OW1 Ni1 N1 . 3_566 89.71(4) ?
OW1 Ni1 N1 3_566 . 89.71(4) y
OW1 Ni1 N1 . . 90.29(4) y
N1 Ni1 N1 3_566 . 180.00(7) ?
OW1 Ni1 N2 3_566 3_566 91.20(4) y
OW1 Ni1 N2 . 3_566 88.80(4) y
N1 Ni1 N2 3_566 3_566 83.40(5) y
N1 Ni1 N2 . 3_566 96.60(5) y
OW1 Ni1 N2 3_566 . 88.80(4) y
OW1 Ni1 N2 . . 91.20(4) y
N1 Ni1 N2 3_566 . 96.60(5) ?
N1 Ni1 N2 . . 83.40(5) y
N2 Ni1 N2 3_566 . 180.0 ?
O2 S1 O1 . . 113.43(7) ?
O2 S1 O3 . . 112.37(7) ?
O1 S1 O3 . . 112.03(6) ?
O2 S1 C5 . . 106.98(6) ?
O1 S1 C5 . . 106.08(6) ?
O3 S1 C5 . . 105.26(6) ?
Ni1 OW1 H1E . . 126.5 ?
Ni1 OW1 H1F . . 116.4 ?
H1E OW1 H1F . . 103.2 ?
C1 N1 C2 . . 110.21(13) ?
C1 N1 Ni1 . . 120.43(10) ?
C2 N1 Ni1 . . 106.92(9) ?
C1 N1 H1D . . 109.6(14) ?
C2 N1 H1D . . 108.7(14) ?
Ni1 N1 H1D . . 100.2(14) ?
C4 N2 C3 . . 111.89(14) ?
C4 N2 Ni1 . . 117.56(10) ?
C3 N2 Ni1 . . 105.28(10) ?
C4 N2 H2C . . 107.7(12) ?
C3 N2 H2C . . 103.5(12) ?
Ni1 N2 H2C . . 110.1(12) ?
N1 C1 H1A . . 109.5 ?
N1 C1 H1B . . 109.5 ?
H1A C1 H1B . . 109.5 ?
N1 C1 H1C . . 109.5 ?
H1A C1 H1C . . 109.5 ?
H1B C1 H1C . . 109.5 ?
N1 C2 C3 . . 109.41(13) ?
N1 C2 H2A . . 109.8 ?
C3 C2 H2A . . 109.8 ?
N1 C2 H2B . . 109.8 ?
C3 C2 H2B . . 109.8 ?
H2A C2 H2B . . 108.2 ?
N2 C3 C2 . . 109.97(13) ?
N2 C3 H3A . . 109.7 ?
C2 C3 H3A . . 109.7 ?
N2 C3 H3B . . 109.7 ?
C2 C3 H3B . . 109.7 ?
H3A C3 H3B . . 108.2 ?
N2 C4 H4A . . 109.5 ?
N2 C4 H4B . . 109.5 ?
H4A C4 H4B . . 109.5 ?
N2 C4 H4C . . 109.5 ?
H4A C4 H4C . . 109.5 ?
H4B C4 H4C . . 109.5 ?
C6 C5 C8 . . 121.22(11) ?
C6 C5 S1 . . 120.15(9) ?
C8 C5 S1 . . 118.61(9) ?
C5 C6 C7 . . 120.05(11) ?
C5 C6 H6 . . 120.0 ?
C7 C6 H6 . . 120.0 ?
C6 C7 C9 . 3_676 121.91(10) ?
C6 C7 C7 . 3_676 119.15(14) ?
C9 C7 C7 3_676 3_676 118.93(13) ?
C9 C8 C5 . . 119.51(12) ?
C9 C8 H8 . . 120.2 ?
C5 C8 H8 . . 120.2 ?
C8 C9 C7 . 3_676 121.11(11) ?
C8 C9 H9 . . 119.4 ?
C7 C9 H9 3_676 . 119.4 ?

loop_
_geom_bond_atom_site_label_1
_geom_bond_atom_site_label_2
_geom_bond_site_symmetry_2
_geom_bond_distance
_geom_bond_publ_flag
Ni1 OW1 3_566 2.1001(9) ?
Ni1 OW1 . 2.1001(9) y
Ni1 N1 3_566 2.1265(11) ?
Ni1 N1 . 2.1265(11) y
Ni1 N2 3_566 2.1268(12) ?
Ni1 N2 . 2.1268(12) y
S1 O2 . 1.4472(10) y
S1 O1 . 1.4595(11) y
S1 O3 . 1.4645(10) y
S1 C5 . 1.7751(12) ?
OW1 H1E . 0.8385 ?
OW1 H1F . 0.8519 ?
N1 C1 . 1.465(2) ?
N1 C2 . 1.469(2) ?
N1 H1D . 0.85(2) ?
N2 C4 . 1.460(2) ?
N2 C3 . 1.483(2) ?
N2 H2C . 0.870(19) ?
C1 H1A . 0.9600 ?
C1 H1B . 0.9600 ?
C1 H1C . 0.9600 ?
C2 C3 . 1.502(2) ?
C2 H2A . 0.9700 ?
C2 H2B . 0.9700 ?
C3 H3A . 0.9700 ?
C3 H3B . 0.9700 ?
C4 H4A . 0.9600 ?
C4 H4B . 0.9600 ?
C4 H4C . 0.9600 ?
C5 C6 . 1.3702(17) ?
C5 C8 . 1.4157(17) ?
C6 C7 . 1.4141(16) ?
C6 H6 . 0.9300 ?
C7 C9 3_676 1.4170(17) ?
C7 C7 3_676 1.424(2) ?
C8 C9 . 1.3646(17) ?
C8 H8 . 0.9300 ?
C9 C7 3_676 1.4170(17) ?
C9 H9 . 0.9300 ?

loop_
_geom_hbond_atom_site_label_D
_geom_hbond_atom_site_label_H
_geom_hbond_atom_site_label_A
_geom_hbond_site_symmetry_A
_geom_hbond_distance_DH
_geom_hbond_distance_HA
_geom_hbond_distance_DA
_geom_hbond_angle_DHA
OW1 H1E O1 . 0.84 1.87 2.7106(14) 174.6
OW1 H1F O3 3_666 0.85 1.95 2.7791(14) 165.6
N1 H1D O3 1_455 0.85(2) 2.17(2) 3.0172(17) 173.7(19)
N2 H2C O2 3_566 0.870(19) 2.206(19) 3.0612(16) 167.6(16)
